data_2224535
loop_
_publ_author_name
'Gratton, Jessica L.'
'Knaust, Jacqueline M.'

_publ_section_title
;
 2-Methylpyrazine 1,4-dioxide
;
_journal_coeditor_code ZL2250
_journal_issue 12
_journal_name_full 'Acta Crystallographica Section E'
_journal_page_first o3040
_journal_paper_doi 10.1107/S1600536809046534
_journal_volume 65
_journal_year 2009
_chemical_formula_iupac 'C5 H6 N2 O2'
_chemical_formula_moiety 'C5 H6 N2 O2'
_chemical_formula_sum 'C5 H6 N2 O2'
_chemical_formula_weight 126.12
_chemical_name_common '2-methylpyrazine 1,4-dioxide'
_chemical_name_systematic
;
2-Methylpyrazine 1,4-dioxide
;
_space_group_IT_number 61
_symmetry_cell_setting orthorhombic
_symmetry_space_group_name_Hall '-P 2ac 2ab'
_symmetry_space_group_name_H-M 'P b c a'
_atom_sites_solution_hydrogens geom
_atom_sites_solution_primary direct
_atom_sites_solution_secondary difmap
_audit_creation_method SHELXL-97
_cell_angle_alpha 90.00
_cell_angle_beta 90.00
_cell_angle_gamma 90.00
_cell_formula_units_Z 8
_cell_length_a 6.3953(9)
_cell_length_b 12.2472(18)
_cell_length_c 13.6613(19)
_cell_measurement_reflns_used 1890
_cell_measurement_temperature 173(2)
_cell_measurement_theta_max 31.5295
_cell_measurement_theta_min 2.982
_cell_volume 1070.0(3)
_computing_cell_refinement 'SAINT-Plus (Bruker, 2007)'
_computing_data_collection 'SMART (Bruker, 2007)'
_computing_data_reduction 'SAINT-Plus (Bruker, 2007)'
_computing_molecular_graphics 'X-SEED (Barbour, 2001)'
_computing_publication_material 'X-SEED (Barbour, 2001)'
_computing_structure_refinement 'SHELXL97 (Sheldrick, 2008)'
_computing_structure_solution 'SHELXS97 (Sheldrick, 2008)'
_diffrn_ambient_temperature 173(2)
_diffrn_measured_fraction_theta_full 0.998
_diffrn_measured_fraction_theta_max 0.930
_diffrn_measurement_device_type 'Bruker SMART APEX CCD'
_diffrn_measurement_method \w
_diffrn_radiation_monochromator graphite
_diffrn_radiation_source 'fine-focus sealed tube'
_diffrn_radiation_type MoK\a
_diffrn_radiation_wavelength 0.71073
_diffrn_reflns_av_R_equivalents 0.0247
_diffrn_reflns_av_sigmaI/netI 0.0258
_diffrn_reflns_limit_h_max 8
_diffrn_reflns_limit_h_min -9
_diffrn_reflns_limit_k_max 8
_diffrn_reflns_limit_k_min -17
_diffrn_reflns_limit_l_max 19
_diffrn_reflns_limit_l_min -11
_diffrn_reflns_number 5556
_diffrn_reflns_theta_full 25.00
_diffrn_reflns_theta_max 31.81
_diffrn_reflns_theta_min 2.98
_exptl_absorpt_coefficient_mu 0.124
_exptl_absorpt_correction_T_max 1.000000
_exptl_absorpt_correction_T_min 0.762900
_exptl_absorpt_correction_type multi-scan
_exptl_absorpt_process_details '(SADABS; Bruker, 2001)'
_exptl_crystal_colour colorless
_exptl_crystal_density_diffrn 1.566
_exptl_crystal_density_method 'not measured'
_exptl_crystal_description rod
_exptl_crystal_F_000 528
_exptl_crystal_size_max 0.53
_exptl_crystal_size_mid 0.20
_exptl_crystal_size_min 0.15
_refine_diff_density_max 0.453
_refine_diff_density_min -0.309
_refine_ls_extinction_method none
_refine_ls_goodness_of_fit_ref 1.066
_refine_ls_hydrogen_treatment constr
_refine_ls_matrix_type full
_refine_ls_number_parameters 83
_refine_ls_number_reflns 1708
_refine_ls_number_restraints 0
_refine_ls_restrained_S_all 1.066
_refine_ls_R_factor_all 0.0584
_refine_ls_R_factor_gt 0.0458
_refine_ls_shift/su_max 0.000
_refine_ls_shift/su_mean 0.000
_refine_ls_structure_factor_coef Fsqd
_refine_ls_weighting_details 'calc w=1/[\s^2^(Fo^2^)+(0.0537P)^2^+0.6359P]where P=(Fo^2^+2Fc^2^)/3'
_refine_ls_weighting_scheme calc
_refine_ls_wR_factor_gt 0.1137
_refine_ls_wR_factor_ref 0.1215
_reflns_number_gt 1407
_reflns_number_total 1708
_reflns_threshold_expression I>2\s(I)
_cod_data_source_file zl2250.cif
_cod_data_source_block I
_cod_database_code 2224535
_cod_database_fobs_code 2224535

loop_
_symmetry_equiv_pos_as_xyz
'x, y, z'
'-x+1/2, -y, z+1/2'
'x+1/2, -y+1/2, -z'
'-x, y+1/2, -z+1/2'
'-x, -y, -z'
'x-1/2, y, -z-1/2'
'-x-1/2, y-1/2, z'
'x, -y-1/2, z-1/2'

loop_
_atom_site_type_symbol
_atom_site_label
_atom_site_fract_x
_atom_site_fract_y
_atom_site_fract_z
_atom_site_U_iso_or_equiv
_atom_site_adp_type
_atom_site_calc_flag
_atom_site_refinement_flags
_atom_site_occupancy
_atom_site_disorder_assembly
_atom_site_disorder_group
O O1 0.33101(13) 0.64269(8) 0.41676(7) 0.0164(2) Uani d . 1 . .
O O2 0.99921(14) 0.59296(8) 0.64921(7) 0.0183(2) Uani d . 1 . .
N N1 0.49403(15) 0.63273(8) 0.47271(8) 0.0122(2) Uani d . 1 . .
N N2 0.83721(15) 0.60672(9) 0.59294(8) 0.0128(2) Uani d . 1 . .
C C1 0.47150(19) 0.62449(10) 0.57203(9) 0.0136(2) Uani d . 1 . .
H H1 0.3386 0.6279 0.5995 0.016 Uiso calc R 1 . .
C C2 0.64141(19) 0.61132(10) 0.63137(9) 0.0142(2) Uani d . 1 . .
H H2 0.6230 0.6055 0.6987 0.017 Uiso calc R 1 . .
C C3 0.86033(18) 0.61629(10) 0.49464(9) 0.0126(2) Uani d . 1 . .
H H3 0.9940 0.6141 0.4679 0.015 Uiso calc R 1 . .
C C4 0.69092(18) 0.62919(10) 0.43327(9) 0.0125(2) Uani d . 1 . .
C C5 0.7106(2) 0.63969(11) 0.32565(9) 0.0165(2) Uani d . 1 . .
H H5A 0.6439 0.7059 0.3046 0.025 Uiso calc R 1 . .
H H5B 0.6448 0.5783 0.2946 0.025 Uiso calc R 1 . .
H H5C 0.8559 0.6417 0.3080 0.025 Uiso calc R 1 . .

loop_
_atom_site_aniso_label
_atom_site_aniso_U_11
_atom_site_aniso_U_22
_atom_site_aniso_U_33
_atom_site_aniso_U_12
_atom_site_aniso_U_13
_atom_site_aniso_U_23
O1 0.0092(4) 0.0223(5) 0.0177(4) 0.0005(3) -0.0044(3) 0.0008(3)
O2 0.0112(4) 0.0298(5) 0.0140(4) 0.0004(3) -0.0053(3) 0.0002(4)
N1 0.0090(4) 0.0139(4) 0.0138(5) 0.0001(3) -0.0009(4) -0.0004(3)
N2 0.0103(4) 0.0169(5) 0.0113(5) -0.0005(3) -0.0013(4) -0.0003(4)
C1 0.0118(5) 0.0155(5) 0.0136(5) 0.0000(4) 0.0027(4) 0.0001(4)
C2 0.0137(5) 0.0167(5) 0.0122(5) -0.0006(4) 0.0026(4) -0.0006(4)
C3 0.0097(4) 0.0160(5) 0.0120(5) -0.0007(4) 0.0013(4) -0.0006(4)
C4 0.0104(5) 0.0143(5) 0.0126(5) 0.0000(4) 0.0008(4) -0.0004(4)
C5 0.0142(5) 0.0242(6) 0.0112(5) 0.0008(4) 0.0007(4) 0.0015(5)

loop_
_atom_type_symbol
_atom_type_description
_atom_type_scat_dispersion_real
_atom_type_scat_dispersion_imag
_atom_type_scat_source
C C 0.0033 0.0016 'International Tables Vol C Tables 4.2.6.8 and 6.1.1.4'
N N 0.0061 0.0033 'International Tables Vol C Tables 4.2.6.8 and 6.1.1.4'
O O 0.0106 0.0060 'International Tables Vol C Tables 4.2.6.8 and 6.1.1.4'
H H 0.0000 0.0000 'International Tables Vol C Tables 4.2.6.8 and 6.1.1.4'

loop_
_geom_angle_atom_site_label_1
_geom_angle_atom_site_label_2
_geom_angle_atom_site_label_3
_geom_angle_site_symmetry_1
_geom_angle_site_symmetry_3
_geom_angle
_geom_angle_publ_flag
O1 N1 C1 . . 120.41(10) ?
O1 N1 C4 . . 120.62(10) ?
C1 N1 C4 . . 118.97(10) ?
O2 N2 C3 . . 120.63(10) ?
O2 N2 C2 . . 120.72(10) ?
C3 N2 C2 . . 118.65(10) ?
C2 C1 N1 . . 120.92(11) ?
C2 C1 H1 . . 119.5 ?
N1 C1 H1 . . 119.5 ?
N2 C2 C1 . . 120.59(11) ?
N2 C2 H2 . . 119.7 ?
C1 C2 H2 . . 119.7 ?
N2 C3 C4 . . 121.75(11) ?
N2 C3 H3 . . 119.1 ?
C4 C3 H3 . . 119.1 ?
N1 C4 C3 . . 119.11(11) ?
N1 C4 C5 . . 117.75(11) ?
C3 C4 C5 . . 123.14(11) ?
C4 C5 H5A . . 109.5 ?
C4 C5 H5B . . 109.5 ?
H5A C5 H5B . . 109.5 ?
C4 C5 H5C . . 109.5 ?
H5A C5 H5C . . 109.5 ?
H5B C5 H5C . . 109.5 ?

loop_
_geom_bond_atom_site_label_1
_geom_bond_atom_site_label_2
_geom_bond_site_symmetry_2
_geom_bond_distance
_geom_bond_publ_flag
O1 N1 . 1.2985(13) ?
O2 N2 . 1.3011(13) ?
N1 C1 . 1.3681(16) ?
N1 C4 . 1.3703(15) ?
N2 C3 . 1.3561(16) ?
N2 C2 . 1.3590(15) ?
C1 C2 . 1.3653(17) ?
C1 H1 . 0.9300 ?
C2 H2 . 0.9300 ?
C3 C4 . 1.3789(16) ?
C3 H3 . 0.9300 ?
C4 C5 . 1.4813(18) ?
C5 H5A . 0.9600 ?
C5 H5B . 0.9600 ?
C5 H5C . 0.9600 ?

loop_
_geom_hbond_atom_site_label_D
_geom_hbond_atom_site_label_H
_geom_hbond_atom_site_label_A
_geom_hbond_site_symmetry_A
_geom_hbond_distance_DH
_geom_hbond_distance_HA
_geom_hbond_distance_DA
_geom_hbond_angle_DHA
_geom_hbond_publ_flag
C1 H1 O2 1_455 0.93 2.31 3.2224(16) 165.3 y
C2 H2 O2 6_557 0.93 2.23 3.1405(17) 166.5 y
C3 H3 O1 1_655 0.93 2.29 3.2090(15) 168.4 y

loop_
_cod_related_entry_id
_cod_related_entry_database
_cod_related_entry_code
1 ChemSpider 498526
